data_7702069
loop_
_publ_author_name
'Jiang, Lin'
'Zhang, Dong-Yan'
'Suo, Jing-Jing'
'Gu, Wen'
'Tian, Jin-Lei'
'Liu, Xin'
'Yan, Shi-Ping'

_publ_section_title
;
 Synthesis, magnetism and spectral studies of six defective dicubane
 tetranuclear {M4O6} (M = Ni(II), Co(II), Zn(II)) and three trinuclear
 Cd(II) complexes with polydentate Schiff base ligands.
;
_journal_issue 25
_journal_name_full 'Dalton transactions (Cambridge, England : 2003)'
_journal_page_first 10233
_journal_page_last 10248
_journal_paper_doi 10.1039/c6dt00380j
_journal_volume 45
_journal_year 2016
_chemical_formula_moiety 'C42 H46 Br4 N4 Ni4 O14, 2(C H3 O), O'
_chemical_formula_sum 'C44 H54 Br4 N4 Ni4 O17'
_chemical_formula_weight 1465.39
_space_group_crystal_system monoclinic
_space_group_IT_number 15
_space_group_name_Hall '-C 2yc'
_space_group_name_H-M_alt 'C 1 2/c 1'
_atom_sites_solution_hydrogens geom
_atom_sites_solution_primary iterative
_atom_sites_solution_secondary difmap
_audit_creation_date 2015-09-28
_audit_creation_method
;
Olex2 1.2
(compiled 2015.01.26 svn.r3150 for OlexSys, GUI svn.r4998)
;
_audit_update_record
;
2015-12-21 deposited with the CCDC.
2016-05-11 downloaded from the CCDC.
;
_cell_angle_alpha 90.00
_cell_angle_beta 111.483(4)
_cell_angle_gamma 90.00
_cell_formula_units_Z 4
_cell_length_a 27.937(10)
_cell_length_b 11.757(4)
_cell_length_c 16.933(6)
_cell_measurement_reflns_used 4527
_cell_measurement_temperature 113
_cell_measurement_theta_max 27.5
_cell_measurement_theta_min 3.1
_cell_volume 5175(3)
_computing_cell_refinement
;
CrystalClear-SM Expert 2.1 b42 (Rigaku, 2015)
;
_computing_data_collection
;
CrystalClear-SM Expert 2.1 b42 (Rigaku, 2015)
;
_computing_data_reduction
;
CrystalClear-SM Expert 2.1 b42 (Rigaku, 2015)
;
_computing_molecular_graphics 'Olex2 (Dolomanov et al., 2009)'
_computing_publication_material 'Olex2 (Dolomanov et al., 2009)'
_computing_structure_refinement 'XL (Sheldrick, 2008)'
_computing_structure_solution 'olex2.solve (Bourhis et al., 2015)'
_diffrn_ambient_temperature 113
_diffrn_detector PILT
_diffrn_detector_area_resol_mean 5.8140
_diffrn_measured_fraction_theta_full 0.994
_diffrn_measured_fraction_theta_max 0.993
_diffrn_measurement_details
;
scan:
	Number of images: 360
	           Slice: -120.0000 - 60.0000
	     Image width: 0.5000
	        Exp time: 2.0000
	   Rotation axis: Omega
	           Omega: 0.0000
	             Chi: 45.0000
	             Phi: 0.0000
	             XTD: 49.8438
	          2theta: -30.1104
scan:
	Number of images: 300
	           Slice: -120.0000 - 30.0000
	     Image width: 0.5000
	        Exp time: 2.0000
	   Rotation axis: Omega
	           Omega: 0.0000
	             Chi: 45.0000
	             Phi: 90.0000
	             XTD: 49.8438
	          2theta: -30.1104
scan:
	Number of images: 200
	           Slice: -120.0000 - -20.0000
	     Image width: 0.5000
	        Exp time: 2.0000
	   Rotation axis: Omega
	           Omega: 0.0000
	             Chi: 45.0000
	             Phi: 180.0000
	             XTD: 49.8438
	          2theta: -30.1104
;
_diffrn_measurement_device
;
AFC10: Fixed Chi 2 circle
;
_diffrn_measurement_device_type 'Rigaku Pilatus 200K'
_diffrn_measurement_method 'profile data from \w-scans'
_diffrn_measurement_specimen_support Fiber
_diffrn_orient_matrix_type d*Trek
_diffrn_orient_matrix_UB_11 0.023323
_diffrn_orient_matrix_UB_12 0.018805
_diffrn_orient_matrix_UB_13 0.024128
_diffrn_orient_matrix_UB_21 0.025974
_diffrn_orient_matrix_UB_22 0.049771
_diffrn_orient_matrix_UB_23 -0.063898
_diffrn_orient_matrix_UB_31 -0.029270
_diffrn_orient_matrix_UB_32 0.049572
_diffrn_orient_matrix_UB_33 0.026714
_diffrn_radiation_monochromator Confocal
_diffrn_radiation_type MoK\a
_diffrn_radiation_wavelength 0.71073
_diffrn_reflns_av_R_equivalents 0.0422
_diffrn_reflns_av_unetI/netI 0.0416
_diffrn_reflns_limit_h_max 36
_diffrn_reflns_limit_h_min -36
_diffrn_reflns_limit_k_max 12
_diffrn_reflns_limit_k_min -15
_diffrn_reflns_limit_l_max 22
_diffrn_reflns_limit_l_min -21
_diffrn_reflns_number 20917
_diffrn_reflns_theta_full 26.00
_diffrn_reflns_theta_max 27.55
_diffrn_reflns_theta_min 3.13
_diffrn_source 'Rotating Anode'
_diffrn_source_current 24.0
_diffrn_source_power 1.2
_diffrn_source_voltage 50.0
_exptl_absorpt_coefficient_mu 4.595
_exptl_absorpt_correction_T_max 1.000
_exptl_absorpt_correction_T_min 0.809
_exptl_absorpt_correction_type multi-scan
_exptl_crystal_colour Colorless
_exptl_crystal_density_diffrn 1.881
_exptl_crystal_density_method "'not measured'"
_exptl_crystal_description Prism
_exptl_crystal_F_000 2936
_exptl_crystal_preparation Fiber
_exptl_crystal_size_max 0.2
_exptl_crystal_size_mid 0.2
_exptl_crystal_size_min 0.2
_refine_diff_density_max 1.068
_refine_diff_density_min -1.390
_refine_diff_density_rms 0.131
_refine_ls_extinction_method none
_refine_ls_goodness_of_fit_ref 1.271
_refine_ls_hydrogen_treatment constr
_refine_ls_matrix_type full
_refine_ls_number_parameters 344
_refine_ls_number_reflns 5947
_refine_ls_number_restraints 0
_refine_ls_restrained_S_all 1.271
_refine_ls_R_factor_all 0.0673
_refine_ls_R_factor_gt 0.0542
_refine_ls_shift/su_max 0.002
_refine_ls_shift/su_mean 0.000
_refine_ls_structure_factor_coef Fsqd
_refine_ls_weighting_details 'calc w=1/[\s^2^(Fo^2^)+(0.1000P)^2^+0.0000P] where P=(Fo^2^+2Fc^2^)/3'
_refine_ls_weighting_scheme calc
_refine_ls_wR_factor_gt 0.1706
_refine_ls_wR_factor_ref 0.1757
_reflns_number_gt 4957
_reflns_number_total 5947
_reflns_threshold_expression >2sigma(I)
_cod_data_source_file c6dt00380j2.cif
_cod_data_source_block ni
_cod_depositor_comments
;
The following automatic conversions were performed:

data item '_exptl_absorpt_correction_type' value 'Multi-scan' was
changed to 'multi-scan' in accordance with the
/home/saulius/struct/COD-crude-data/automatic-downloads/DataCite-retrospective/RSC/depositions/lib/dictionaries/cif_core.dic
dictionary named 'cif_core.dic' version 2.4.2 last updated on
2011-04-26.

Automatic conversion script
Id: cif_fix_values 6909 2019-04-08 15:41:33Z antanas 
;
_cod_database_code 7702069
_olex2_refinement_description
;
1. Fixed Uiso
 At 1.2 times of:
  All C(H) groups, All C(H,H) groups
 At 1.5 times of:
  All C(H,H,H) groups
2. Others
 Fixed Sof: Br4(0.5) Br1(0.5)
3.a Ternary CH refined with riding coordinates:
 C15(H15)
3.b Secondary CH2 refined with riding coordinates:
 C16(H16a,H16b), C29(H29a,H29b)
3.c Aromatic/amide H refined with riding coordinates:
 C20(H20), C24(H24), C26(H26), C28(H28), C32(H32), C34(H34)
3.d Idealised Me refined as rotating group:
 C13(H13a,H13b,H13c), C17(H17a,H17b,H17c), C23(H23a,H23b,H23c), C33(H33a,H33b,
 H33c), C46(H46a,H46b,H46c)
;
_olex2_submission_special_instructions 'No special instructions were received'

loop_
_space_group_symop_id
_space_group_symop_operation_xyz
1 'x, y, z'
2 '-x, y, -z+1/2'
3 'x+1/2, y+1/2, z'
4 '-x+1/2, y+1/2, -z+1/2'
5 '-x, -y, -z'
6 'x, -y, z-1/2'
7 '-x+1/2, -y+1/2, -z'
8 'x+1/2, -y+1/2, z-1/2'

loop_
_atom_site_label
_atom_site_type_symbol
_atom_site_fract_x
_atom_site_fract_y
_atom_site_fract_z
_atom_site_U_iso_or_equiv
_atom_site_adp_type
_atom_site_occupancy
_atom_site_calc_flag
_atom_site_site_symmetry_order
_atom_site_refinement_flags_posn
_atom_site_refinement_flags_adp
_atom_site_refinement_flags_occupancy
Br0A Br 0.26304(2) 0.75281(5) 0.63673(4) 0.02777(18) Uani 1 d 1 . . .
Ni2 Ni 0.44987(3) 0.44760(5) 0.49748(4) 0.01548(18) Uani 1 d 1 . . .
Ni3 Ni 0.54973(3) 0.30530(5) 0.55983(4) 0.01755(18) Uani 1 d 1 . . .
Br4 Br 0.72837(13) 0.0761(4) 0.9669(3) 0.0259(6) Uani 0.50 d 1 . . .
O5 O 0.52429(14) 0.4611(3) 0.5819(2) 0.0154(7) Uani 1 d 1 . . .
O6 O 0.61974(16) 0.3322(3) 0.6460(2) 0.0229(8) Uani 1 d 1 . . .
N7 N 0.53914(17) 0.1731(4) 0.6238(3) 0.0199(9) Uani 1 d 1 . . .
O8 O 0.40552(15) 0.8152(3) 0.5055(3) 0.0226(8) Uani 1 d 1 . . .
O9 O 0.47192(15) 0.2825(3) 0.4917(2) 0.0185(7) Uani 1 d 1 . . .
O10 O 0.71072(16) 0.4046(3) 0.7438(2) 0.0250(8) Uani 1 d 1 . . .
O11 O 0.43518(14) 0.6055(3) 0.5274(2) 0.0193(7) Uani 1 d 1 . . .
N12 N 0.42054(18) 0.3872(4) 0.5804(3) 0.0206(9) Uani 1 d 1 . . .
C13 C 0.5451(3) -0.1541(5) 0.6464(4) 0.0327(14) Uani 1 d 1 . . .
H13A H 0.5361 -0.2021 0.5973 0.049 Uiso 1 calc 1 GR . .
H13B H 0.5464 -0.0764 0.6300 0.049 Uiso 1 calc 1 GR . .
H13C H 0.5197 -0.1618 0.6720 0.049 Uiso 1 calc 1 GR . .
O14 O 0.37854(17) 0.4476(4) 0.3959(3) 0.0322(10) Uani 1 d 1 . . .
C15 C 0.4511(2) 0.2102(4) 0.5373(3) 0.0200(11) Uani 1 d 1 . . .
H15 H 0.4195 0.1755 0.4979 0.024 Uiso 1 calc 1 R . .
C16 C 0.4387(2) 0.2742(4) 0.6083(3) 0.0210(11) Uani 1 d 1 . . .
H16A H 0.4125 0.2328 0.6216 0.025 Uiso 1 calc 1 R . .
H16B H 0.4693 0.2783 0.6593 0.025 Uiso 1 calc 1 R . .
C17 C 0.5335(2) 0.4991(5) 0.6661(3) 0.0237(11) Uani 1 d 1 . . .
H17A H 0.5163 0.5703 0.6641 0.035 Uiso 1 calc 1 GR . .
H17B H 0.5698 0.5088 0.6959 0.035 Uiso 1 calc 1 GR . .
H17C H 0.5206 0.4437 0.6950 0.035 Uiso 1 calc 1 GR . .
C18 C 0.3792(2) 0.7467(4) 0.5423(3) 0.0206(11) Uani 1 d 1 . . .
C19 C 0.6976(3) 0.1525(5) 0.8634(3) 0.0267(13) Uani 1 d 1 . . .
C20 C 0.3350(2) 0.5938(5) 0.6196(3) 0.0216(11) Uani 1 d 1 . . .
H20 H 0.3210 0.5440 0.6480 0.026 Uiso 1 calc 1 R . .
C21 C 0.3177(2) 0.7023(5) 0.6046(3) 0.0214(11) Uani 1 d 1 . . .
C22 C 0.6220(2) 0.1738(4) 0.7385(3) 0.0218(11) Uani 1 d 1 . . .
C23 C 0.7601(2) 0.4428(5) 0.7935(4) 0.0270(12) Uani 1 d 1 . . .
H23A H 0.7714 0.4975 0.7620 0.041 Uiso 1 calc 1 GR . .
H23B H 0.7834 0.3796 0.8083 0.041 Uiso 1 calc 1 GR . .
H23C H 0.7592 0.4777 0.8442 0.041 Uiso 1 calc 1 GR . .
C24 C 0.3903(2) 0.4381(4) 0.6091(3) 0.0188(10) Uani 1 d 1 . . .
H24 H 0.3772 0.3970 0.6436 0.023 Uiso 1 calc 1 R . .
C25 C 0.6431(2) 0.2726(4) 0.7143(3) 0.0196(11) Uani 1 d 1 . . .
C26 C 0.7194(2) 0.2499(4) 0.8439(4) 0.0248(12) Uani 1 d 1 . . .
H26 H 0.7515 0.2755 0.8801 0.030 Uiso 1 calc 1 R . .
C27 C 0.6928(2) 0.3076(4) 0.7701(3) 0.0208(11) Uani 1 d 1 . . .
C28 C 0.3402(2) 0.7815(5) 0.5658(3) 0.0207(11) Uani 1 d 1 . . .
H28 H 0.3284 0.8562 0.5567 0.025 Uiso 1 calc 1 R . .
C29 C 0.4902(2) 0.1159(5) 0.5796(4) 0.0252(12) Uani 1 d 1 . . .
H29A H 0.4795 0.0732 0.6193 0.030 Uiso 1 calc 1 R . .
H29B H 0.4932 0.0640 0.5371 0.030 Uiso 1 calc 1 R . .
C30 C 0.3972(2) 0.6312(4) 0.5532(3) 0.0187(10) Uani 1 d 1 . . .
C31 C 0.3746(2) 0.5556(4) 0.5918(3) 0.0200(10) Uani 1 d 1 . . .
C32 C 0.5722(2) 0.1288(4) 0.6920(3) 0.0224(11) Uani 1 d 1 . . .
H32 H 0.5628 0.0623 0.7123 0.027 Uiso 1 calc 1 R . .
C33 C 0.3828(3) 0.9236(5) 0.4768(4) 0.0332(14) Uani 1 d 1 . . .
H33A H 0.3481 0.9133 0.4377 0.050 Uiso 1 calc 1 GR . .
H33B H 0.4023 0.9627 0.4488 0.050 Uiso 1 calc 1 GR . .
H33C H 0.3827 0.9677 0.5244 0.050 Uiso 1 calc 1 GR . .
C34 C 0.6507(2) 0.1140(5) 0.8133(3) 0.0255(12) Uani 1 d 1 . . .
H34 H 0.6373 0.0484 0.8280 0.031 Uiso 1 calc 1 R . .
C46 C 0.3361(3) 0.3812(8) 0.3774(6) 0.068(3) Uani 1 d 1 . . .
H46A H 0.3456 0.3089 0.4050 0.102 Uiso 1 calc 1 GR . .
H46B H 0.3209 0.3701 0.3171 0.102 Uiso 1 calc 1 GR . .
H46C H 0.3117 0.4177 0.3969 0.102 Uiso 1 calc 1 GR . .
Br1 Br 0.74294(15) 0.0705(4) 0.9631(3) 0.0455(10) Uani 0.50 d 1 . . .
O0AA O 0.5000 -0.0722(9) 0.7500 0.165(9) Uani 1 d 2 S T P
O1 O 0.5935(6) -0.1864(12) 0.7052(10) 0.206(8) Uani 1 d 1 . . .

loop_
_atom_site_aniso_label
_atom_site_aniso_U_11
_atom_site_aniso_U_22
_atom_site_aniso_U_33
_atom_site_aniso_U_23
_atom_site_aniso_U_13
_atom_site_aniso_U_12
Br0A 0.0299(3) 0.0308(3) 0.0301(3) -0.0003(2) 0.0197(3) 0.0052(2)
Ni2 0.0212(4) 0.0128(3) 0.0160(3) 0.0011(2) 0.0110(3) -0.0005(2)
Ni3 0.0232(4) 0.0131(3) 0.0199(3) 0.0019(2) 0.0121(3) -0.0007(2)
Br4 0.0297(14) 0.0258(9) 0.0224(9) 0.0063(6) 0.0098(11) -0.0014(10)
O5 0.0237(19) 0.0146(16) 0.0122(16) -0.0011(12) 0.0115(14) -0.0007(13)
O6 0.029(2) 0.0185(18) 0.0254(19) 0.0071(15) 0.0155(16) -0.0005(15)
N7 0.020(2) 0.016(2) 0.029(2) 0.0025(18) 0.0154(19) 0.0025(17)
O8 0.030(2) 0.0119(17) 0.033(2) 0.0041(15) 0.0197(17) 0.0027(15)
O9 0.027(2) 0.0119(16) 0.0199(18) -0.0028(14) 0.0122(15) -0.0035(14)
O10 0.032(2) 0.0228(19) 0.0239(19) 0.0007(16) 0.0143(17) 0.0014(16)
O11 0.0223(19) 0.0181(17) 0.0233(18) 0.0019(14) 0.0151(15) 0.0017(14)
N12 0.026(2) 0.015(2) 0.020(2) 0.0026(17) 0.0084(18) 0.0007(18)
C13 0.050(4) 0.024(3) 0.018(3) -0.005(2) 0.006(3) 0.010(3)
O14 0.028(2) 0.025(2) 0.032(2) 0.0097(17) -0.0025(17) -0.0065(17)
C15 0.028(3) 0.013(2) 0.023(3) -0.003(2) 0.015(2) -0.003(2)
C16 0.028(3) 0.018(2) 0.025(3) 0.007(2) 0.019(2) 0.001(2)
C17 0.030(3) 0.022(3) 0.021(3) -0.004(2) 0.013(2) -0.004(2)
C18 0.031(3) 0.015(2) 0.019(3) 0.0020(19) 0.014(2) 0.002(2)
C19 0.047(4) 0.019(3) 0.016(2) 0.003(2) 0.014(2) 0.010(2)
C20 0.025(3) 0.028(3) 0.019(2) 0.000(2) 0.016(2) -0.003(2)
C21 0.023(3) 0.027(3) 0.017(2) -0.005(2) 0.011(2) -0.002(2)
C22 0.032(3) 0.018(2) 0.022(3) 0.000(2) 0.017(2) 0.002(2)
C23 0.028(3) 0.030(3) 0.025(3) 0.002(2) 0.012(2) 0.003(2)
C24 0.024(3) 0.019(2) 0.019(2) 0.005(2) 0.015(2) -0.001(2)
C25 0.030(3) 0.016(2) 0.018(2) 0.0004(19) 0.015(2) 0.003(2)
C26 0.033(3) 0.021(3) 0.020(3) -0.003(2) 0.010(2) 0.007(2)
C27 0.028(3) 0.018(2) 0.021(3) -0.001(2) 0.014(2) 0.005(2)
C28 0.024(3) 0.018(2) 0.023(3) -0.003(2) 0.012(2) -0.001(2)
C29 0.033(3) 0.017(2) 0.029(3) -0.001(2) 0.015(2) -0.011(2)
C30 0.025(3) 0.020(2) 0.017(2) -0.0004(19) 0.015(2) 0.004(2)
C31 0.021(3) 0.019(2) 0.022(3) -0.001(2) 0.010(2) 0.000(2)
C32 0.035(3) 0.014(2) 0.025(3) -0.001(2) 0.019(2) 0.000(2)
C33 0.044(4) 0.014(3) 0.047(4) 0.006(2) 0.024(3) 0.006(2)
C34 0.046(4) 0.016(2) 0.017(3) 0.001(2) 0.016(2) 0.006(2)
C46 0.054(5) 0.050(5) 0.077(6) 0.028(5) -0.004(4) -0.022(4)
Br1 0.053(2) 0.0286(10) 0.0301(16) 0.0091(10) -0.0147(14) -0.0028(16)
O0AA 0.36(3) 0.050(7) 0.196(16) 0.000 0.236(19) 0.000
O1 0.209(16) 0.138(11) 0.208(15) -0.064(11) 0.003(13) 0.037(10)

loop_
_atom_type_symbol
_atom_type_description
_atom_type_scat_dispersion_real
_atom_type_scat_dispersion_imag
_atom_type_scat_source
C C 0.0033 0.0016 'International Tables Vol C Tables 4.2.6.8 and 6.1.1.4'
H H 0.0000 0.0000 'International Tables Vol C Tables 4.2.6.8 and 6.1.1.4'
Br Br -0.2901 2.4595 'International Tables Vol C Tables 4.2.6.8 and 6.1.1.4'
N N 0.0061 0.0033 'International Tables Vol C Tables 4.2.6.8 and 6.1.1.4'
Ni Ni 0.3393 1.1124 'International Tables Vol C Tables 4.2.6.8 and 6.1.1.4'
O O 0.0106 0.0060 'International Tables Vol C Tables 4.2.6.8 and 6.1.1.4'

loop_
_geom_angle_atom_site_label_1
_geom_angle_atom_site_label_2
_geom_angle_atom_site_label_3
_geom_angle
_geom_angle_site_symmetry_1
_geom_angle_site_symmetry_3
O5 Ni2 O5 84.60(14) 5_666 .
O5 Ni2 O9 106.30(14) 5_666 .
O5 Ni2 O14 85.37(16) 5_666 .
O5 Ni2 O14 169.93(16) . .
O9 Ni2 O5 82.02(14) . .
O9 Ni2 O14 99.92(16) . .
O11 Ni2 O5 90.06(15) . .
O11 Ni2 O5 80.49(14) . 5_666
O11 Ni2 O9 168.92(15) . .
O11 Ni2 O14 89.23(17) . .
N12 Ni2 O5 96.29(16) . .
N12 Ni2 O5 169.11(16) . 5_666
N12 Ni2 O9 84.55(16) . .
N12 Ni2 O11 88.66(16) . .
N12 Ni2 O14 93.74(19) . .
O5 Ni3 O8 151.94(13) . 5_666
O5 Ni3 O9 81.60(14) . .
O6 Ni3 O5 92.15(15) . .
O6 Ni3 O8 83.95(15) . 5_666
O6 Ni3 O9 167.81(15) . .
N7 Ni3 O5 118.12(16) . .
N7 Ni3 O6 91.54(17) . .
N7 Ni3 O8 89.81(15) . 5_666
N7 Ni3 O9 82.33(17) . .
N7 Ni3 O11 160.20(17) . 5_666
O9 Ni3 O8 106.46(14) . 5_666
O11 Ni3 O5 81.10(14) 5_666 .
O11 Ni3 O6 92.44(15) 5_666 .
O11 Ni3 O8 71.36(14) 5_666 5_666
O11 Ni3 O9 96.88(15) 5_666 .
Ni2 O5 Ni2 95.40(14) 5_666 .
Ni2 O5 Ni3 96.88(14) 5_666 .
Ni3 O5 Ni2 97.71(15) . .
C17 O5 Ni2 121.0(3) . 5_666
C17 O5 Ni2 119.1(3) . .
C17 O5 Ni3 121.0(3) . .
C25 O6 Ni3 127.1(4) . .
C29 N7 Ni3 112.3(3) . .
C32 N7 Ni3 127.1(4) . .
C32 N7 C29 120.1(5) . .
C18 O8 Ni3 108.4(3) . 5_666
C18 O8 C33 115.4(4) . .
C33 O8 Ni3 127.5(4) . 5_666
Ni2 O9 Ni3 97.08(15) . .
C15 O9 Ni2 110.7(3) . .
C15 O9 Ni3 109.4(3) . .
C27 O10 C23 117.6(4) . .
Ni3 O11 Ni2 100.52(16) 5_666 .
C30 O11 Ni2 124.0(3) . .
C30 O11 Ni3 122.8(3) . 5_666
C16 N12 Ni2 111.9(3) . .
C24 N12 Ni2 127.2(4) . .
C24 N12 C16 120.9(4) . .
H13A C13 H13B 109.5 . .
H13A C13 H13C 109.5 . .
H13B C13 H13C 109.5 . .
O1 C13 H13A 109.5 . .
O1 C13 H13B 109.5 . .
O1 C13 H13C 109.5 . .
C46 O14 Ni2 132.5(4) . .
O9 C15 H15 109.0 . .
O9 C15 C16 112.6(4) . .
O9 C15 C29 109.0(4) . .
C16 C15 H15 109.0 . .
C29 C15 H15 109.0 . .
C29 C15 C16 108.1(4) . .
N12 C16 C15 110.1(4) . .
N12 C16 H16A 109.6 . .
N12 C16 H16B 109.6 . .
C15 C16 H16A 109.6 . .
C15 C16 H16B 109.6 . .
H16A C16 H16B 108.2 . .
O5 C17 H17A 109.5 . .
O5 C17 H17B 109.5 . .
O5 C17 H17C 109.5 . .
H17A C17 H17B 109.5 . .
H17A C17 H17C 109.5 . .
H17B C17 H17C 109.5 . .
O8 C18 C30 112.8(5) . .
C28 C18 O8 125.1(5) . .
C28 C18 C30 122.0(5) . .
Br4 C19 Br1 12.97(15) . .
C26 C19 Br4 121.6(5) . .
C26 C19 Br1 114.1(5) . .
C34 C19 Br4 115.7(5) . .
C34 C19 C26 122.3(5) . .
C34 C19 Br1 123.4(5) . .
C21 C20 H20 119.9 . .
C21 C20 C31 120.2(5) . .
C31 C20 H20 119.9 . .
C20 C21 Br0A 120.8(4) . .
C20 C21 C28 121.2(5) . .
C28 C21 Br0A 117.9(4) . .
C32 C22 C25 124.4(5) . .
C34 C22 C25 120.3(5) . .
C34 C22 C32 115.3(5) . .
O10 C23 H23A 109.5 . .
O10 C23 H23B 109.5 . .
O10 C23 H23C 109.5 . .
H23A C23 H23B 109.5 . .
H23A C23 H23C 109.5 . .
H23B C23 H23C 109.5 . .
N12 C24 H24 117.7 . .
N12 C24 C31 124.6(5) . .
C31 C24 H24 117.7 . .
O6 C25 C22 124.5(5) . .
O6 C25 C27 118.9(5) . .
C27 C25 C22 116.7(5) . .
C19 C26 H26 120.6 . .
C27 C26 C19 118.8(6) . .
C27 C26 H26 120.6 . .
O10 C27 C25 113.9(5) . .
C26 C27 O10 124.0(5) . .
C26 C27 C25 122.1(5) . .
C18 C28 C21 118.7(5) . .
C18 C28 H28 120.6 . .
C21 C28 H28 120.6 . .
N7 C29 C15 106.2(4) . .
N7 C29 H29A 110.5 . .
N7 C29 H29B 110.5 . .
C15 C29 H29A 110.5 . .
C15 C29 H29B 110.5 . .
H29A C29 H29B 108.7 . .
O11 C30 C18 117.4(5) . .
O11 C30 C31 124.6(5) . .
C31 C30 C18 117.9(5) . .
C20 C31 C24 116.6(5) . .
C30 C31 C20 119.8(5) . .
C30 C31 C24 123.5(5) . .
N7 C32 C22 125.2(5) . .
N7 C32 H32 117.4 . .
C22 C32 H32 117.4 . .
O8 C33 H33A 109.5 . .
O8 C33 H33B 109.5 . .
O8 C33 H33C 109.5 . .
H33A C33 H33B 109.5 . .
H33A C33 H33C 109.5 . .
H33B C33 H33C 109.5 . .
C19 C34 C22 119.8(5) . .
C19 C34 H34 120.1 . .
C22 C34 H34 120.1 . .
O14 C46 H46A 109.5 . .
O14 C46 H46B 109.5 . .
O14 C46 H46C 109.5 . .
H46A C46 H46B 109.5 . .
H46A C46 H46C 109.5 . .
H46B C46 H46C 109.5 . .

loop_
_geom_bond_atom_site_label_1
_geom_bond_atom_site_label_2
_geom_bond_distance
_geom_bond_site_symmetry_2
Br0A C21 1.894(5) .
Ni2 O5 2.047(3) 5_666
Ni2 O5 2.053(4) .
Ni2 O9 2.050(4) .
Ni2 O11 2.006(4) .
Ni2 N12 1.997(5) .
Ni2 O14 2.102(4) .
Ni3 O5 2.048(3) .
Ni3 O6 1.991(4) .
Ni3 N7 1.978(4) .
Ni3 O8 2.410(4) 5_666
Ni3 O9 2.071(4) .
Ni3 O11 1.979(4) 5_666
Br4 C19 1.874(7) .
O5 Ni2 2.047(3) 5_666
O5 C17 1.424(6) .
O6 C25 1.304(6) .
N7 C29 1.460(7) .
N7 C32 1.295(7) .
O8 Ni3 2.410(4) 5_666
O8 C18 1.383(6) .
O8 C33 1.428(6) .
O9 C15 1.409(6) .
O10 C23 1.401(7) .
O10 C27 1.383(7) .
O11 Ni3 1.979(4) 5_666
O11 C30 1.321(6) .
N12 C16 1.439(7) .
N12 C24 1.269(7) .
C13 H13A 0.9600 .
C13 H13B 0.9600 .
C13 H13C 0.9600 .
C13 O1 1.407(15) .
O14 C46 1.357(9) .
C15 H15 0.9800 .
C15 C16 1.561(7) .
C15 C29 1.536(8) .
C16 H16A 0.9700 .
C16 H16B 0.9700 .
C17 H17A 0.9600 .
C17 H17B 0.9600 .
C17 H17C 0.9600 .
C18 C28 1.354(8) .
C18 C30 1.437(7) .
C19 C26 1.393(8) .
C19 C34 1.351(9) .
C19 Br1 1.954(7) .
C20 H20 0.9300 .
C20 C21 1.355(8) .
C20 C31 1.424(7) .
C21 C28 1.413(8) .
C22 C25 1.428(7) .
C22 C32 1.426(8) .
C22 C34 1.413(7) .
C23 H23A 0.9600 .
C23 H23B 0.9600 .
C23 H23C 0.9600 .
C24 H24 0.9300 .
C24 C31 1.446(7) .
C25 C27 1.424(8) .
C26 H26 0.9300 .
C26 C27 1.377(8) .
C28 H28 0.9300 .
C29 H29A 0.9700 .
C29 H29B 0.9700 .
C30 C31 1.385(7) .
C32 H32 0.9300 .
C33 H33A 0.9600 .
C33 H33B 0.9600 .
C33 H33C 0.9600 .
C34 H34 0.9300 .
C46 H46A 0.9600 .
C46 H46B 0.9600 .
C46 H46C 0.9600 .

loop_
_geom_torsion_atom_site_label_1
_geom_torsion_atom_site_label_2
_geom_torsion_atom_site_label_3
_geom_torsion_atom_site_label_4
_geom_torsion
_geom_torsion_site_symmetry_1
_geom_torsion_site_symmetry_4
Br0A C21 C28 C18 -179.8(4) . .
Ni2 O9 C15 C16 -24.7(5) . .
Ni2 O9 C15 C29 -144.6(3) . .
Ni2 O11 C30 C18 -157.4(4) . .
Ni2 O11 C30 C31 24.4(7) . .
Ni2 N12 C16 C15 -28.9(5) . .
Ni2 N12 C24 C31 -5.7(8) . .
Ni3 O6 C25 C22 1.3(7) . .
Ni3 O6 C25 C27 -177.9(3) . .
Ni3 N7 C29 C15 -37.5(5) . .
Ni3 N7 C32 C22 5.7(8) . .
Ni3 O8 C18 C28 -162.5(5) 5_666 .
Ni3 O8 C18 C30 17.1(5) 5_666 .
Ni3 O9 C15 C16 81.1(5) . .
Ni3 O9 C15 C29 -38.8(4) . .
Ni3 O11 C30 C18 -23.3(6) 5_666 .
Ni3 O11 C30 C31 158.5(4) 5_666 .
Br4 C19 C26 C27 -174.5(4) . .
Br4 C19 C34 C22 173.1(4) . .
O5 Ni2 O5 Ni2 0.0 5_666 5_666
O5 Ni2 O5 Ni3 -97.71(16) 5_666 .
O5 Ni2 O5 C17 130.2(4) 5_666 .
O5 Ni2 O9 Ni3 -9.50(14) . .
O5 Ni2 O9 Ni3 72.45(17) 5_666 .
O5 Ni2 O9 C15 104.4(3) . .
O5 Ni2 O9 C15 -173.7(3) 5_666 .
O5 Ni2 O11 Ni3 92.35(16) . 5_666
O5 Ni2 O11 Ni3 7.83(15) 5_666 5_666
O5 Ni2 O11 C30 149.9(4) 5_666 .
O5 Ni2 O11 C30 -125.6(4) . .
O5 Ni2 N12 C16 -162.3(8) 5_666 .
O5 Ni2 N12 C16 -68.2(4) . .
O5 Ni2 N12 C24 16.4(12) 5_666 .
O5 Ni2 N12 C24 110.5(5) . .
O5 Ni2 O14 C46 155.0(10) . .
O5 Ni2 O14 C46 160.5(8) 5_666 .
O5 Ni3 O6 C25 119.3(4) . .
O5 Ni3 N7 C29 90.3(4) . .
O5 Ni3 N7 C32 -97.7(5) . .
O5 Ni3 O9 Ni2 9.53(14) . .
O5 Ni3 O9 C15 -105.4(3) . .
O6 Ni3 O5 Ni2 84.56(16) . 5_666
O6 Ni3 O5 Ni2 -179.01(14) . .
O6 Ni3 O5 C17 -48.1(4) . .
O6 Ni3 N7 C29 -176.5(4) . .
O6 Ni3 N7 C32 -4.5(5) . .
O6 Ni3 O9 Ni2 69.2(7) . .
O6 Ni3 O9 C15 -45.7(8) . .
O6 C25 C27 O10 0.1(7) . .
O6 C25 C27 C26 179.0(5) . .
N7 Ni3 O5 Ni2 -86.1(2) . .
N7 Ni3 O5 Ni2 177.45(17) . 5_666
N7 Ni3 O5 C17 44.8(4) . .
N7 Ni3 O6 C25 1.1(4) . .
N7 Ni3 O9 Ni2 129.58(18) . .
N7 Ni3 O9 C15 14.7(3) . .
O8 Ni3 O5 Ni2 99.8(3) 5_666 .
O8 Ni3 O5 Ni2 3.4(4) 5_666 5_666
O8 Ni3 O5 C17 -129.3(4) 5_666 .
O8 Ni3 O6 C25 -88.5(4) 5_666 .
O8 Ni3 N7 C29 -92.5(4) 5_666 .
O8 Ni3 N7 C32 79.5(5) 5_666 .
O8 Ni3 O9 Ni2 -142.91(13) 5_666 .
O8 Ni3 O9 C15 102.2(3) 5_666 .
O8 C18 C28 C21 -178.5(5) . .
O8 C18 C30 O11 -0.3(7) . .
O8 C18 C30 C31 178.1(5) . .
O9 Ni2 O5 Ni2 107.33(15) . 5_666
O9 Ni2 O5 Ni3 9.62(14) . .
O9 Ni2 O5 C17 -122.5(4) . .
O9 Ni2 O11 Ni3 136.5(7) . 5_666
O9 Ni2 O11 C30 -81.4(9) . .
O9 Ni2 N12 C16 13.1(4) . .
O9 Ni2 N12 C24 -168.2(5) . .
O9 Ni2 O14 C46 54.7(8) . .
O9 Ni3 O5 Ni2 -105.96(16) . 5_666
O9 Ni3 O5 Ni2 -9.53(14) . .
O9 Ni3 O5 C17 121.4(4) . .
O9 Ni3 O6 C25 60.6(9) . .
O9 Ni3 N7 C29 14.1(4) . .
O9 Ni3 N7 C32 -173.9(5) . .
O9 C15 C16 N12 35.8(6) . .
O9 C15 C29 N7 50.0(5) . .
O11 Ni2 O5 Ni2 -80.44(15) . 5_666
O11 Ni2 O5 Ni3 -178.15(14) . .
O11 Ni2 O5 C17 49.7(4) . .
O11 Ni2 O9 Ni3 -54.2(8) . .
O11 Ni2 O9 C15 59.6(9) . .
O11 Ni2 N12 C16 -158.1(4) . .
O11 Ni2 N12 C24 20.6(5) . .
O11 Ni2 O14 C46 -119.0(8) . .
O11 Ni3 O5 Ni2 88.85(16) 5_666 .
O11 Ni3 O5 Ni2 -7.58(15) 5_666 5_666
O11 Ni3 O5 C17 -140.2(4) 5_666 .
O11 Ni3 O6 C25 -159.5(4) 5_666 .
O11 Ni3 N7 C29 -74.9(6) 5_666 .
O11 Ni3 N7 C32 97.1(7) 5_666 .
O11 Ni3 O9 Ni2 -70.37(16) 5_666 .
O11 Ni3 O9 C15 174.7(3) 5_666 .
O11 C30 C31 C20 178.0(5) . .
O11 C30 C31 C24 0.2(9) . .
N12 Ni2 O5 Ni2 -169.09(16) . 5_666
N12 Ni2 O5 Ni3 93.20(17) . .
N12 Ni2 O5 C17 -38.9(4) . .
N12 Ni2 O9 Ni3 -106.66(18) . .
N12 Ni2 O9 C15 7.2(3) . .
N12 Ni2 O11 Ni3 -171.36(19) . 5_666
N12 Ni2 O11 C30 -29.3(4) . .
N12 Ni2 O14 C46 -30.4(8) . .
N12 C24 C31 C20 171.5(5) . .
N12 C24 C31 C30 -10.7(9) . .
O14 Ni2 O5 Ni2 5.5(10) . 5_666
O14 Ni2 O5 Ni3 -92.2(9) . .
O14 Ni2 O5 C17 135.7(9) . .
O14 Ni2 O9 Ni3 160.49(17) . .
O14 Ni2 O9 C15 -85.6(3) . .
O14 Ni2 O11 Ni3 -77.60(19) . 5_666
O14 Ni2 O11 C30 64.5(4) . .
O14 Ni2 N12 C16 112.8(4) . .
O14 Ni2 N12 C24 -68.5(5) . .
C16 N12 C24 C31 172.9(5) . .
C16 C15 C29 N7 -72.6(5) . .
C18 C30 C31 C20 -0.2(8) . .
C18 C30 C31 C24 -178.0(5) . .
C19 C26 C27 O10 -179.5(5) . .
C19 C26 C27 C25 1.7(8) . .
C20 C21 C28 C18 1.1(8) . .
C21 C20 C31 C24 -179.0(5) . .
C21 C20 C31 C30 3.1(8) . .
C22 C25 C27 O10 -179.1(4) . .
C22 C25 C27 C26 -0.2(8) . .
C23 O10 C27 C25 -177.9(4) . .
C23 O10 C27 C26 3.2(7) . .
C24 N12 C16 C15 152.3(5) . .
C25 C22 C32 N7 -2.3(9) . .
C25 C22 C34 C19 2.0(8) . .
C26 C19 C34 C22 -0.5(9) . .
C28 C18 C30 O11 179.4(5) . .
C28 C18 C30 C31 -2.3(8) . .
C29 N7 C32 C22 177.1(5) . .
C29 C15 C16 N12 156.3(4) . .
C30 C18 C28 C21 1.9(8) . .
C31 C20 C21 Br0A 177.3(4) . .
C31 C20 C21 C28 -3.6(8) . .
C32 N7 C29 C15 149.9(5) . .
C32 C22 C25 O6 -1.4(8) . .
C32 C22 C25 C27 177.9(5) . .
C32 C22 C34 C19 -177.5(5) . .
C33 O8 C18 C28 -12.2(8) . .
C33 O8 C18 C30 167.4(5) . .
C34 C19 C26 C27 -1.3(9) . .
C34 C22 C25 O6 179.2(5) . .
C34 C22 C25 C27 -1.6(7) . .
C34 C22 C32 N7 177.2(5) . .
Br1 C19 C26 C27 173.5(4) . .
Br1 C19 C34 C22 -174.8(4) . .
